data_7005966
loop_
_publ_author_name
'Cotton, F. Albert'
'Murillo, Carlos A.'
'Wang, Xiaoping'
'Wilkinson, Chad C.'

_publ_section_title
;
 Increasing the solubility of strong reducing agents containing
 Mo(2)(4+) units and alkyl-substituted guanidinate ligands.
;
_journal_issue 35
_journal_name_full 'Dalton transactions (Cambridge, England : 2003)'
_journal_page_first 3943
_journal_page_last 3951
_journal_paper_doi 10.1039/b707201e
_journal_year 2007
_chemical_formula_moiety 'C14 H32 Cl N3 O3'
_chemical_formula_sum 'C14 H32 Cl N3 O3'
_chemical_formula_weight 325.88
_chemical_name_systematic
;
?
;
_space_group_IT_number 62
_symmetry_cell_setting orthorhombic
_symmetry_space_group_name_Hall '-P 2ac 2n'
_symmetry_space_group_name_H-M 'P n m a'
_atom_sites_solution_hydrogens geom
_atom_sites_solution_primary direct
_atom_sites_solution_secondary difmap
_audit_creation_method SHELXL-97
_cell_angle_alpha 90.00
_cell_angle_beta 90.00
_cell_angle_gamma 90.00
_cell_formula_units_Z 4
_cell_length_a 12.5762(9)
_cell_length_b 21.295(4)
_cell_length_c 6.6890(7)
_cell_measurement_reflns_used 245
_cell_measurement_temperature 213(2)
_cell_measurement_theta_max 20.815
_cell_measurement_theta_min 9.085
_cell_volume 1791.4(4)
_computing_cell_refinement MADNES
_computing_data_collection MADNES
_computing_data_reduction PROCOR
_computing_molecular_graphics XP
_computing_structure_refinement 'SHELXL-97 (Sheldrick, 1997)'
_computing_structure_solution 'SHELXS-97 (Sheldrick, 1990)'
_diffrn_ambient_temperature 213(2)
_diffrn_measured_fraction_theta_full 0.995
_diffrn_measured_fraction_theta_max 0.995
_diffrn_measurement_device_type 'Nonius FAST'
_diffrn_measurement_method \w-scans
_diffrn_radiation_monochromator graphite
_diffrn_radiation_source 'fine-focus sealed tube'
_diffrn_radiation_type MoK\a
_diffrn_radiation_wavelength 0.71073
_diffrn_reflns_av_R_equivalents 0.0559
_diffrn_reflns_av_sigmaI/netI 0.0273
_diffrn_reflns_limit_h_max 15
_diffrn_reflns_limit_h_min -14
_diffrn_reflns_limit_k_max 25
_diffrn_reflns_limit_k_min -25
_diffrn_reflns_limit_l_max 8
_diffrn_reflns_limit_l_min -5
_diffrn_reflns_number 9093
_diffrn_reflns_theta_full 25.34
_diffrn_reflns_theta_max 25.34
_diffrn_reflns_theta_min 3.19
_exptl_absorpt_coefficient_mu 0.227
_exptl_absorpt_correction_T_max 0.9707
_exptl_absorpt_correction_T_min 0.9156
_exptl_absorpt_correction_type multi-scan
_exptl_absorpt_process_details SORTAV
_exptl_crystal_colour colorless
_exptl_crystal_density_diffrn 1.208
_exptl_crystal_density_meas ?
_exptl_crystal_density_method .
_exptl_crystal_description plate
_exptl_crystal_F_000 712
_exptl_crystal_size_max 0.40
_exptl_crystal_size_mid 0.40
_exptl_crystal_size_min 0.13
_refine_diff_density_max 0.539
_refine_diff_density_min -0.253
_refine_diff_density_rms 0.054
_refine_ls_extinction_method none
_refine_ls_goodness_of_fit_ref 1.109
_refine_ls_hydrogen_treatment constr
_refine_ls_matrix_type full
_refine_ls_number_parameters 100
_refine_ls_number_reflns 1673
_refine_ls_number_restraints 0
_refine_ls_restrained_S_all 1.109
_refine_ls_R_factor_all 0.0438
_refine_ls_R_factor_gt 0.0406
_refine_ls_shift/su_max 0.001
_refine_ls_shift/su_mean 0.000
_refine_ls_structure_factor_coef Fsqd
_refine_ls_weighting_details 'calc w=1/[\s^2^(Fo^2^)+(0.0519P)^2^+1.0837P] where P=(Fo^2^+2Fc^2^)/3'
_refine_ls_weighting_scheme calc
_refine_ls_wR_factor_gt 0.1049
_refine_ls_wR_factor_ref 0.1085
_reflns_number_gt 1556
_reflns_number_total 1673
_reflns_threshold_expression >2sigma(I)
_cod_data_source_file b707201e.txt
_cod_data_source_block SIIIHCL
_cod_depositor_comments
;
The following automatic conversions were performed:
'_symmetry_cell_setting' value 'Orthorhombic' changed to 'orthorhombic'
according to '/home/saulius/struct/CIF-dictionaries/cif_core.dic'
dictionary named 'cif_core.dic' version 2.4.1 from 2010-06-29.

Automatic conversion script
Id: cif_fix_enum 1527 2010-12-29 10:47:43Z saulius 
;
_cod_original_sg_symbol_H-M Pnma
_cod_database_code 7005966

loop_
_symmetry_equiv_pos_as_xyz
'x, y, z'
'-x+1/2, -y, z+1/2'
'-x, y+1/2, -z'
'x+1/2, -y+1/2, -z+1/2'
'-x, -y, -z'
'x-1/2, y, -z-1/2'
'x, -y-1/2, z'
'-x-1/2, y-1/2, z-1/2'

loop_
_atom_site_label
_atom_site_type_symbol
_atom_site_fract_x
_atom_site_fract_y
_atom_site_fract_z
_atom_site_U_iso_or_equiv
_atom_site_adp_type
_atom_site_occupancy
_atom_site_symmetry_multiplicity
_atom_site_calc_flag
_atom_site_refinement_flags
_atom_site_disorder_assembly
_atom_site_disorder_group
Cl1 Cl 0.64553(4) 0.2500 0.10337(8) 0.0281(2) Uani 1 2 d S . .
N1 N 0.87788(14) 0.2500 0.8360(3) 0.0188(4) Uani 1 2 d S . .
H1A H 0.8158 0.2500 0.7662 0.023 Uiso 1 2 calc SR . .
H1E H 0.8621 0.2500 0.9688 0.023 Uiso 1 2 calc SR . .
O1 O 0.67369(10) 0.34898(6) 0.43865(19) 0.0332(3) Uani 1 1 d . . .
H1B H 0.6587 0.3198 0.3612 0.050 Uiso 1 1 calc R . .
N2 N 0.76501(11) 0.33305(7) 0.5495(2) 0.0258(3) Uani 1 1 d . . .
C1 C 0.94182(12) 0.30738(6) 0.7844(2) 0.0204(3) Uani 1 1 d . . .
H1C H 0.9659 0.3034 0.6456 0.024 Uiso 1 1 calc R . .
H1D H 1.0053 0.3080 0.8692 0.024 Uiso 1 1 calc R . .
C4 C 0.84893(15) 0.38069(8) 1.0259(3) 0.0282(4) Uani 1 1 d . . .
H4A H 0.7915 0.3510 1.0551 0.034 Uiso 1 1 calc R . .
H4B H 0.9087 0.3702 1.1139 0.034 Uiso 1 1 calc R . .
C6 C 0.96707(14) 0.42168(8) 0.7487(3) 0.0285(4) Uani 1 1 d . . .
H6A H 0.9322 0.4628 0.7564 0.034 Uiso 1 1 calc R . .
H6B H 1.0244 0.4214 0.8479 0.034 Uiso 1 1 calc R . .
C3 C 0.79031(12) 0.37584(7) 0.6700(2) 0.0236(4) Uani 1 1 d . . .
H3A H 0.7487 0.4125 0.6748 0.028 Uiso 1 1 calc R . .
C2 C 0.88486(12) 0.37049(7) 0.8069(2) 0.0205(3) Uani 1 1 d . . .
C7 C 1.01636(16) 0.41491(9) 0.5420(3) 0.0404(5) Uani 1 1 d . . .
H7A H 1.0667 0.4487 0.5200 0.061 Uiso 1 1 calc R . .
H7B H 0.9609 0.4168 0.4414 0.061 Uiso 1 1 calc R . .
H7C H 1.0529 0.3749 0.5329 0.061 Uiso 1 1 calc R . .
C5 C 0.81033(16) 0.44653(8) 1.0792(3) 0.0355(4) Uani 1 1 d . . .
H5A H 0.7896 0.4477 1.2188 0.053 Uiso 1 1 calc R . .
H5B H 0.7497 0.4573 0.9963 0.053 Uiso 1 1 calc R . .
H5C H 0.8671 0.4765 1.0564 0.053 Uiso 1 1 calc R . .
O2 O 0.90984(14) 0.2500 0.2485(2) 0.0328(4) Uani 1 2 d S . .

loop_
_atom_site_aniso_label
_atom_site_aniso_U_11
_atom_site_aniso_U_22
_atom_site_aniso_U_33
_atom_site_aniso_U_23
_atom_site_aniso_U_13
_atom_site_aniso_U_12
Cl1 0.0226(3) 0.0340(3) 0.0277(3) 0.000 -0.0041(2) 0.000
N1 0.0217(9) 0.0160(9) 0.0187(9) 0.000 0.0020(7) 0.000
O1 0.0267(6) 0.0427(7) 0.0302(6) -0.0072(5) -0.0090(5) 0.0058(5)
N2 0.0223(7) 0.0277(7) 0.0273(7) -0.0019(6) -0.0047(5) 0.0019(6)
C1 0.0202(7) 0.0182(8) 0.0227(8) -0.0005(6) 0.0008(6) -0.0024(6)
C4 0.0402(10) 0.0219(8) 0.0225(9) -0.0026(6) 0.0016(7) 0.0014(7)
C6 0.0285(9) 0.0198(8) 0.0372(9) 0.0034(7) -0.0018(7) -0.0045(7)
C3 0.0232(8) 0.0215(8) 0.0261(8) -0.0013(6) 0.0007(6) 0.0037(6)
C2 0.0238(8) 0.0171(8) 0.0205(8) -0.0003(6) 0.0000(6) -0.0010(6)
C7 0.0389(11) 0.0306(9) 0.0517(12) 0.0103(9) 0.0168(9) -0.0028(8)
C5 0.0450(11) 0.0275(9) 0.0340(9) -0.0096(7) 0.0041(8) 0.0029(8)
O2 0.0308(9) 0.0442(10) 0.0235(9) 0.000 -0.0015(7) 0.000

loop_
_atom_type_symbol
_atom_type_description
_atom_type_scat_dispersion_real
_atom_type_scat_dispersion_imag
_atom_type_scat_source
C C 0.0033 0.0016 'International Tables Vol C Tables 4.2.6.8 and 6.1.1.4'
H H 0.0000 0.0000 'International Tables Vol C Tables 4.2.6.8 and 6.1.1.4'
N N 0.0061 0.0033 'International Tables Vol C Tables 4.2.6.8 and 6.1.1.4'
O O 0.0106 0.0060 'International Tables Vol C Tables 4.2.6.8 and 6.1.1.4'
Cl Cl 0.1484 0.1585 'International Tables Vol C Tables 4.2.6.8 and 6.1.1.4'

loop_
_geom_angle_atom_site_label_1
_geom_angle_atom_site_label_2
_geom_angle_atom_site_label_3
_geom_angle
_geom_angle_site_symmetry_1
_geom_angle_site_symmetry_3
_geom_angle_publ_flag
C1 N1 C1 108.77(16) . 7_565 ?
N2 O1 Cl1 108.08(9) . . ?
C3 N2 O1 111.67(13) . . ?
N1 C1 C2 116.16(13) . . ?
C5 C4 C2 116.27(14) . . ?
C7 C6 C2 115.64(14) . . ?
N2 C3 C2 122.35(15) . . ?
C3 C2 C1 112.11(13) . . ?
C3 C2 C4 109.54(13) . . ?
C1 C2 C4 110.67(13) . . ?
C3 C2 C6 108.69(13) . . ?
C1 C2 C6 106.28(13) . . ?
C4 C2 C6 109.46(13) . . ?

loop_
_geom_bond_atom_site_label_1
_geom_bond_atom_site_label_2
_geom_bond_distance
_geom_bond_site_symmetry_2
_geom_bond_publ_flag
Cl1 O1 3.0981(13) . ?
N1 C1 1.5030(17) . ?
N1 C1 1.5030(17) 7_565 ?
O1 N2 1.4085(18) . ?
N2 C3 1.258(2) . ?
C1 C2 1.530(2) . ?
C4 C5 1.526(2) . ?
C4 C2 1.549(2) . ?
C6 C7 1.522(3) . ?
C6 C2 1.552(2) . ?
C3 C2 1.505(2) . ?
